data_2003405
loop_
_publ_author_name
'Mitzel, N. W.'
'Riede, J.'
'Schier, A.'
'Schmidbaur, H.'

_publ_section_title
;
 Tris(<i>p</i>-tolylsilyl)amine
;
_journal_issue 4
_journal_name_full 'Acta Crystallographica Section C'
_journal_page_first 756
_journal_page_last 758
_journal_paper_doi 10.1107/S0108270194012163
_journal_volume 51
_journal_year 1995
_chemical_formula_sum 'C21 H27 N Si3'
_chemical_formula_weight 377.71
_space_group_IT_number 4
_symmetry_cell_setting monoclinic
_symmetry_space_group_name_Hall 'P 2yb'
_symmetry_space_group_name_H-M 'P 1 21 1'
_atom_type_scat_source IntTabIV
_cell_angle_alpha 90
_cell_angle_beta 90.67(1)
_cell_angle_gamma 90
_cell_formula_units_Z 2
_cell_length_a 9.710(1)
_cell_length_b 7.386(1)
_cell_length_c 15.236(1)
_cell_measurement_reflns_used 25
_cell_measurement_temperature 193
_cell_measurement_theta_max 19
_cell_measurement_theta_min 15
_cell_volume 1092.6(2)
_diffrn_measurement_device 'Enraf-Nonius CAD-4'
_diffrn_measurement_method \q/2\q
_diffrn_radiation_type MoK\a
_diffrn_radiation_wavelength 0.71073
_diffrn_reflns_av_R_equivalents 0.000
_diffrn_reflns_limit_h_max 12
_diffrn_reflns_limit_h_min -12
_diffrn_reflns_limit_k_max 9
_diffrn_reflns_limit_k_min -9
_diffrn_reflns_limit_l_max 19
_diffrn_reflns_limit_l_min 0
_diffrn_reflns_number 4776
_diffrn_reflns_theta_max 27
_diffrn_standards_decay_% 1.3
_diffrn_standards_interval_count 100
_diffrn_standards_number 3
_exptl_absorpt_coefficient_mu 0.22
_exptl_absorpt_correction_type none
_exptl_crystal_colour Colourless
_exptl_crystal_density_diffrn 1.148
_exptl_crystal_description Needle
_exptl_crystal_size_max 0.45
_exptl_crystal_size_mid 0.40
_exptl_crystal_size_min 0.30
_refine_diff_density_max 0.31
_refine_diff_density_min -0.36
_refine_ls_extinction_method none
_refine_ls_goodness_of_fit_obs 0.411
_refine_ls_number_parameters 249
_refine_ls_number_reflns 4530
_refine_ls_R_factor_obs 0.0280
_refine_ls_shift/esd_max 0.000
_refine_ls_structure_factor_coef F
_refine_ls_weighting_scheme unit
_refine_ls_wR_factor_obs 0.0304
_reflns_number_observed 4530
_reflns_number_total 4698
_reflns_observed_criterion F>4\s(F)
_cod_data_source_file se1070.cif
_cod_data_source_block se1070a
_cod_original_cell_volume 1092.6
_cod_original_sg_symbol_Hall 'P 2y1'
_cod_original_sg_symbol_H-M 'P 21'
_cod_original_formula_sum 'C21 H27 N1 Si3'
_cod_database_code 2003405

loop_
_symmetry_equiv_pos_as_xyz
x,y,z
-x,y+1/2,-z

loop_
_atom_site_label
_atom_site_fract_x
_atom_site_fract_y
_atom_site_fract_z
_atom_site_U_iso_or_equiv
Si1 .78888(4) .00260 .37506(3) .031
Si2 .85867(5) -.3144(1) .26074(3) .033
Si3 .82527(6) .0552(1) .18173(4) .046
N .8325(2) -.0834(2) .2736(1) .033
C11 .5988(2) .0070(3) .3900(1) .026
C12 .5078(2) -.0710(2) .3293(1) .029
C13 .3668(2) -.0709(3) .3428(1) .030
C14 .3123(2) .0048(3) .4181(1) .029
C15 .4018(2) .0827(3) .4789(1) .030
C16 .5425(2) .0849(3) .4648(1) .029
C10 .1591(2) .0002(3) .4335(1) .042
C21 1.0409(2) -.3935(2) .2632(1) .029
C22 1.0970(2) -.4768(3) .3378(1) .033
C23 1.2322(2) -.5372(3) .3395(1) .033
C24 1.3164(2) -.5166(3) .2671(1) .031
C25 1.2612(2) -.4364(3) .1923(1) .031
C26 1.1257(2) -.3761(3) .1902(1) .031
C20 1.4646(2) -.5794(3) .2705(2) .043
C31 .9893(2) .0474(3) .1202(1) .033
C32 1.1104(2) .1114(3) .1589(1) .040
C33 1.2351(2) .0958(3) .1168(1) .043
C34 1.2433(2) .0184(3) .0341(1) .039
C35 1.1220(2) -.0430(3) -.0051(1) .037
C36 .9974(2) -.0297(3) .0369(1) .036
C30 1.3798(2) -.0003(4) -.0113(2) .062
H1 .849(2) -.114(3) .444(1) .047(6)
H2 .842(2) .185(4) .389(2) .070(8)
H3 .789(2) -.392(3) .325(1) .048(6)
H4 .801(3) -.356(4) .181(2) .068(8)
H5 .711(2) .004(4) .122(1) .064(7)
H6 .780(3) .227(4) .211(2) .088(9)
H12 .54400 -.13410 .27730 .05
H13 .30260 -.12700 .29880 .05
H15 .37070 .14340 .53210 .05
H16 .60460 .14440 .50740 .05
H22 1.04460 -.48410 .39380 .05
H23 1.27200 -.59540 .38900 .05
H25 1.30960 -.43660 .13460 .05
H26 1.09020 -.31480 .13870 .05
H32 1.12350 .16430 .21970 .05
H33 1.32210 .14190 .14050 .05
H35 1.12360 -.07590 -.06300 .05
H36 .90260 -.06930 .01250 .05
H101 .13190 -.11580 .46020 .08
H102 .1114(2) .0147(3) .3784(1) .08
H103 .1349(2) .0975(3) .4721(1) .08
H201 1.46840 -.69300 .30810 .08
H202 1.5218(2) -.4869(3) .2961(2) .08
H203 1.4958(2) -.6060(3) .2123(2) .08
H301 1.45590 -.01160 .02480 .08
H302 1.3925(2) .1052(4) -.0471(2) .08
H303 1.3752(2) -.1058(4) -.0479(2) .08

loop_
_geom_angle_atom_site_label_1
_geom_angle_atom_site_label_2
_geom_angle_atom_site_label_3
_geom_angle
_geom_angle_publ_flag
Si1 N Si2 120.00(10) yes
Si2 N Si3 119.50(10) yes
Si3 N Si1 119.80(10) yes
N Si1 C11 111.70(10) yes
N Si2 C21 116.50(10) yes
N Si3 C31 111.20(10) yes
C12 C11 C16 117.40(10) yes
C11 C12 C13 121.3(2) yes
C12 C13 C14 120.7(2) yes
C13 C14 C15 118.50(10) yes
C14 C15 C16 120.8(2) yes
C15 C16 C11 121.3(2) yes
C22 C21 C26 117.4(2) yes
C21 C22 C23 121.1(2) yes
C22 C23 C24 121.0(2) yes
C23 C24 C25 118.1(2) yes
C24 C25 C26 120.9(2) yes
C25 C26 C21 121.1(2) yes
C32 C31 C36 117.9(2) yes
C31 C32 C33 121.0(2) yes
C32 C33 C34 121.1(2) yes
C33 C34 C35 117.9(2) yes
C34 C35 C36 121.4(2) yes
C35 C36 C31 120.7(2) yes
C12 C11 Si1 122.10(10) yes
C16 C11 Si1 120.40(10) yes
C10 C14 C13 120.4(2) yes
C10 C14 C15 121.1(2) yes
C22 C21 Si2 121.00(10) yes
C26 C21 Si2 121.60(10) yes
C20 C24 C23 120.6(2) yes
C20 C24 C25 121.1(2) yes
C32 C31 Si3 120.00(10) yes
C36 C31 Si3 122.00(10) yes
C30 C34 C33 121.0(2) yes
C30 C34 C35 121.2(2) yes
H1 Si1 N 108.6(8) no
H1 Si1 C11 108.1(8) no
H2 Si1 N 112.5(9) no
H2 Si1 C11 109.0(10) no
H3 Si2 N 105.5(9) no
H3 Si2 C21 110.0(9) no
H4 Si2 N 105.0(10) no
H4 Si2 C21 109.0(10) no
H5 Si3 N 112.0(10) no
H5 Si3 C31 108.8(9) no
H6 Si3 N 107.0(10) no
H6 Si3 C31 117.0(10) no
H12 C12 C11 119.9(2) no
H12 C12 C13 118.7(2) no
H13 C13 C12 120.6(2) no
H13 C13 C14 118.7(2) no
H15 C15 C14 123.2(2) no
H15 C15 C16 116.0(2) no
H16 C16 C11 118.7(2) no
H16 C16 C15 120.1(2) no
H101 C10 C14 110.7(2) no
H102 C10 C14 109.20(10) no
H103 C10 C14 109.20(10) no
H22 C22 C21 121.4(2) no
H22 C22 C23 117.2(2) no
H23 C23 C22 122.6(2) no
H23 C23 C24 116.3(2) no
H25 C25 C24 122.7(2) no
H25 C25 C26 115.7(2) no
H26 C26 C21 118.8(2) no
H26 C26 C25 119.9(2) no
H201 C20 C24 107.5(2) no
H202 C20 C24 110.00(10) no
H203 C20 C24 110.00(10) no
H32 C32 C31 128.0(2) no
H32 C32 C33 110.8(2) no
H33 C33 C32 123.9(2) no
H33 C33 C34 114.9(2) no
H35 C35 C34 118.5(2) no
H35 C35 C36 119.4(2) no
H36 C36 C31 112.6(2) no
H36 C36 C35 126.6(2) no
H301 C30 C34 116.0(2) no
H302 C30 C34 107.80(10) no
H303 C30 C34 107.80(10) no

loop_
_geom_bond_atom_site_label_1
_geom_bond_atom_site_label_2
_geom_bond_distance
_geom_bond_publ_flag
N Si1 1.728(2) yes
N Si2 1.736(2) yes
N Si3 1.735(2) yes
Si1 C11 1.862(2) yes
Si2 C21 1.864(2) yes
Si3 C31 1.858(2) yes
C11 C12 1.397(2) yes
C12 C13 1.387(2) yes
C13 C14 1.386(2) yes
C14 C15 1.388(2) yes
C15 C16 1.385(2) yes
C11 C16 1.394(2) yes
C21 C22 1.397(2) yes
C22 C23 1.386(2) yes
C23 C24 1.389(2) yes
C24 C25 1.387(2) yes
C25 C26 1.390(2) yes
C21 C26 1.397(2) yes
C31 C32 1.392(3) yes
C32 C33 1.382(3) yes
C33 C34 1.386(3) yes
C34 C35 1.390(2) yes
C35 C36 1.385(3) yes
C31 C36 1.395(3) yes
C14 C10 1.509(2) yes
C24 C20 1.513(2) yes
C34 C30 1.508(3) yes
Si1 H1 1.47(2) no
Si1 H2 1.46(3) no
Si2 H3 1.32(2) no
Si2 H4 1.37(2) no
Si3 H5 1.48(2) no
Si3 H6 1.42(3) no
C12 H12 0.987(2) no
C13 H13 1.000(2) no
C15 H15 0.978(2) no
C16 H16 0.985(2) no
C10 H101 0.986(2) no
C10 H102 0.9600(10) no
C10 H103 960.0(10) no
C22 H22 1.000(2) no
C23 H23 0.947(2) no
C25 H25 1.002(2) no
C26 H26 0.966(2) no
C20 H201 1.017(2) no
C20 H202 0.9600(10) no
C20 H203 0.9600(10) no
C32 H32 1.012(2) no
C33 H33 0.977(2) no
C35 H35 0.915(2) no
C36 H36 1.031(2) no
C30 H301 0.919(2) no
C30 H302 0.9600(10) no
C30 H303 0.9600(10) no
